data_4500576
loop_
_publ_author_name
'Sharma, Manish K.'
'Lama, Prem'
'Bharadwaj, Parimal K.'

_publ_section_title
;
 Reversible Single-Crystal to Single-Crystal Exchange of Guests in a
 Seven-Fold Interpenetrated Diamondoid Coordination Polymer
;
_journal_issue 4
_journal_name_full 'Crystal Growth &amp; Design'
_journal_page_first 1411
_journal_paper_doi 10.1021/cg101731j
_journal_volume 11
_journal_year 2011
_chemical_formula_moiety 'C31 H26 N2 O5 Zn'
_chemical_formula_sum 'C31 H26 N2 O5 Zn'
_chemical_formula_weight 571.93
_chemical_name_systematic
;
 ?
;
_space_group_IT_number 9
_symmetry_cell_setting monoclinic
_symmetry_space_group_name_Hall 'C -2yc'
_symmetry_space_group_name_H-M 'C 1 c 1'
_atom_sites_solution_hydrogens geom
_atom_sites_solution_primary direct
_atom_sites_solution_secondary difmap
_audit_creation_method SHELXL-97
_cell_angle_alpha 90.00
_cell_angle_beta 102.644(11)
_cell_angle_gamma 90.00
_cell_formula_units_Z 4
_cell_length_a 13.187(8)
_cell_length_b 24.889(18)
_cell_length_c 8.666(5)
_cell_measurement_reflns_used 999
_cell_measurement_temperature 100(2)
_cell_measurement_theta_max 26.0
_cell_measurement_theta_min 2.7
_cell_volume 2775(3)
_computing_cell_refinement 'SAINT 6.45 ( Bruker, 2003)'
_computing_data_collection 'SMART 5.628 (Bruker, 2003)'
_computing_data_reduction 'SAINT 6.45 ( Bruker, 2003)'
_computing_molecular_graphics 'DIAMOND 2.1e'
_computing_structure_refinement 'SHELXL-97 (Sheldrick, 1997)'
_computing_structure_solution SIR-97
_diffrn_ambient_temperature 100(2)
_diffrn_measured_fraction_theta_full 0.995
_diffrn_measured_fraction_theta_max 0.995
_diffrn_measurement_device_type 'BRUKER SMART APEX'
_diffrn_measurement_method /w-scans
_diffrn_radiation_monochromator graphite
_diffrn_radiation_source 'fine-focus sealed tube'
_diffrn_radiation_type MoK\a
_diffrn_radiation_wavelength 0.71073
_diffrn_reflns_av_R_equivalents 0.0921
_diffrn_reflns_av_sigmaI/netI 0.1301
_diffrn_reflns_limit_h_max 16
_diffrn_reflns_limit_h_min -13
_diffrn_reflns_limit_k_max 30
_diffrn_reflns_limit_k_min -30
_diffrn_reflns_limit_l_max 10
_diffrn_reflns_limit_l_min -10
_diffrn_reflns_number 7580
_diffrn_reflns_theta_full 26.00
_diffrn_reflns_theta_max 26.00
_diffrn_reflns_theta_min 2.70
_exptl_absorpt_coefficient_mu 0.927
_exptl_absorpt_correction_T_max 0.8811
_exptl_absorpt_correction_T_min 0.8081
_exptl_absorpt_correction_type empirical
_exptl_absorpt_process_details SADABS
_exptl_crystal_colour colorless
_exptl_crystal_density_diffrn 1.369
_exptl_crystal_density_method 'not measured'
_exptl_crystal_description needle
_exptl_crystal_F_000 1184
_exptl_crystal_size_max 0.24
_exptl_crystal_size_mid 0.18
_exptl_crystal_size_min 0.14
_refine_diff_density_max 0.735
_refine_diff_density_min -1.077
_refine_diff_density_rms 0.172
_refine_ls_abs_structure_details 'Flack H D (1983), Acta Cryst. A39, 876-881'
_refine_ls_abs_structure_Flack 0.12(3)
_refine_ls_extinction_method none
_refine_ls_goodness_of_fit_ref 1.065
_refine_ls_hydrogen_treatment constr
_refine_ls_matrix_type full
_refine_ls_number_parameters 354
_refine_ls_number_reflns 3597
_refine_ls_number_restraints 0
_refine_ls_restrained_S_all 1.064
_refine_ls_R_factor_all 0.1055
_refine_ls_R_factor_gt 0.0684
_refine_ls_shift/su_max 0.000
_refine_ls_shift/su_mean 0.000
_refine_ls_structure_factor_coef Fsqd
_refine_ls_weighting_details 'calc w=1/[\s^2^(Fo^2^)+(0.1219P)^2^+0.0000P] where P=(Fo^2^+2Fc^2^)/3'
_refine_ls_weighting_scheme calc
_refine_ls_wR_factor_gt 0.1595
_refine_ls_wR_factor_ref 0.2231
_reflns_number_gt 2561
_reflns_number_total 3597
_reflns_threshold_expression >2sigma(I)
_cod_data_source_file cg101731j_si_002.cif
_cod_data_source_block Compound2
_cod_depositor_comments
;
The following automatic conversions were performed:

'_symmetry_cell_setting' value 'Monoclinic' changed to 'monoclinic'
according to /home/saulius/struct/CIF-dictionaries/cif_core.dic
dictionary named 'cif_core.dic' version 2.4.1 from 2010-06-29.

Automatic conversion script
Id: cif_fix_values 1715 2011-07-08 13:25:40Z adriana 
;
_cod_original_sg_symbol_H-M Cc
_cod_database_code 4500576

loop_
_symmetry_equiv_pos_as_xyz
'x, y, z'
'x, -y, z+1/2'
'x+1/2, y+1/2, z'
'x+1/2, -y+1/2, z+1/2'

loop_
_atom_site_label
_atom_site_type_symbol
_atom_site_fract_x
_atom_site_fract_y
_atom_site_fract_z
_atom_site_U_iso_or_equiv
_atom_site_adp_type
_atom_site_occupancy
_atom_site_symmetry_multiplicity
_atom_site_calc_flag
_atom_site_refinement_flags
Zn1 Zn 0.51229(11) 0.41180(4) 1.20155(14) 0.0210(3) Uani 1 1 d .
O1 O 0.4471(7) 0.3801(3) 0.9957(10) 0.027(2) Uani 1 1 d .
O2 O 0.4149(8) 0.3064(3) 1.1256(10) 0.043(2) Uani 1 1 d .
O3 O -0.3968(6) 0.5276(3) 1.6450(11) 0.031(2) Uani 1 1 d .
O4 O -0.3240(7) 0.6083(3) 1.6657(10) 0.032(2) Uani 1 1 d .
O5 O 0.1296(9) 0.3446(4) 0.9596(15) 0.058(3) Uani 1 1 d .
N1 N 0.0568(8) 0.1230(4) -0.0836(11) 0.025(3) Uani 1 1 d .
N2 N 0.3823(8) 0.4506(4) 1.2557(10) 0.019(2) Uani 1 1 d .
C1 C 0.4141(10) 0.3325(5) 0.9985(15) 0.026(3) Uani 1 1 d .
C2 C 0.3646(11) 0.3071(5) 0.8434(15) 0.026(3) Uani 1 1 d .
C3 C 0.3283(10) 0.2553(5) 0.8372(14) 0.031(3) Uani 1 1 d .
H3 H 0.3354 0.2350 0.9317 0.037 Uiso 1 1 calc R
C4 C 0.2811(10) 0.2327(5) 0.6925(15) 0.035(3) Uani 1 1 d .
H4 H 0.2511 0.1979 0.6890 0.042 Uiso 1 1 calc R
C5 C 0.2777(11) 0.2609(5) 0.5525(15) 0.029(3) Uani 1 1 d .
C6 C 0.3160(11) 0.3127(5) 0.5610(16) 0.033(3) Uani 1 1 d .
H6 H 0.3124 0.3329 0.4669 0.039 Uiso 1 1 calc R
C7 C 0.3606(10) 0.3359(5) 0.7102(15) 0.025(3) Uani 1 1 d .
H7 H 0.3875 0.3714 0.7162 0.030 Uiso 1 1 calc R
C8 C 0.2328(11) 0.2396(5) 0.3991(16) 0.034(3) Uani 1 1 d .
H8 H 0.2421 0.2600 0.3106 0.041 Uiso 1 1 calc R
C9 C 0.1786(10) 0.1934(5) 0.3682(14) 0.027(3) Uani 1 1 d .
H9 H 0.1665 0.1739 0.4567 0.032 Uiso 1 1 calc R
C10 C 0.1365(10) 0.1704(5) 0.2119(16) 0.027(3) Uani 1 1 d .
C11 C 0.0971(10) 0.1187(5) 0.2012(13) 0.027(3) Uani 1 1 d .
H11 H 0.0962 0.0983 0.2934 0.033 Uiso 1 1 calc R
C12 C 0.0578(9) 0.0972(4) 0.0473(14) 0.025(3) Uani 1 1 d .
H12 H 0.0306 0.0618 0.0399 0.031 Uiso 1 1 calc R
C13 C 0.0944(11) 0.1744(5) -0.0729(17) 0.032(3) Uani 1 1 d .
H13 H 0.0915 0.1944 -0.1671 0.039 Uiso 1 1 calc R
C14 C 0.1360(11) 0.1977(5) 0.0693(16) 0.035(4) Uani 1 1 d .
H14 H 0.1649 0.2327 0.0722 0.042 Uiso 1 1 calc R
C15 C -0.3246(11) 0.5593(5) 1.6268(18) 0.032(3) Uani 1 1 d .
C16 C -0.2316(10) 0.5386(5) 1.5752(14) 0.027(3) Uani 1 1 d .
C17 C -0.2222(11) 0.4843(5) 1.5397(15) 0.033(3) Uani 1 1 d .
H17 H -0.2751 0.4596 1.5509 0.040 Uiso 1 1 calc R
C18 C -0.1348(10) 0.4662(5) 1.4878(14) 0.030(3) Uani 1 1 d .
H18 H -0.1289 0.4292 1.4638 0.036 Uiso 1 1 calc R
C19 C -0.0571(11) 0.5014(5) 1.4710(13) 0.026(3) Uani 1 1 d .
C20 C -0.0695(10) 0.5554(4) 1.5053(14) 0.029(3) Uani 1 1 d .
H20 H -0.0170 0.5801 1.4929 0.035 Uiso 1 1 calc R
C21 C -0.1529(10) 0.5741(5) 1.5553(15) 0.033(3) Uani 1 1 d .
H21 H -0.1582 0.6113 1.5770 0.039 Uiso 1 1 calc R
C22 C 0.0324(10) 0.4806(5) 1.4146(13) 0.026(3) Uani 1 1 d .
H22 H 0.0327 0.4433 1.3916 0.032 Uiso 1 1 calc R
C23 C 0.1131(11) 0.5093(5) 1.3927(15) 0.030(3) Uani 1 1 d .
H23 H 0.1114 0.5468 1.4125 0.036 Uiso 1 1 calc R
C24 C 0.2054(10) 0.4885(5) 1.3406(13) 0.028(3) Uani 1 1 d .
C25 C 0.2088(10) 0.4359(4) 1.2872(14) 0.027(3) Uani 1 1 d .
H25 H 0.1519 0.4119 1.2806 0.033 Uiso 1 1 calc R
C26 C 0.2994(11) 0.4205(5) 1.2443(14) 0.032(3) Uani 1 1 d .
H26 H 0.3019 0.3853 1.2031 0.038 Uiso 1 1 calc R
C27 C 0.3818(10) 0.5011(4) 1.3099(13) 0.028(3) Uani 1 1 d .
H27 H 0.4415 0.5233 1.3216 0.034 Uiso 1 1 calc R
C28 C 0.2908(10) 0.5197(5) 1.3487(12) 0.024(3) Uani 1 1 d .
H28 H 0.2884 0.5559 1.3822 0.029 Uiso 1 1 calc R
C29 C -0.0363(14) 0.3049(7) 0.869(3) 0.106(9) Uani 1 1 d .
H29A H -0.0589 0.3213 0.9591 0.159 Uiso 1 1 calc R
H29B H -0.0226 0.2666 0.8907 0.159 Uiso 1 1 calc R
H29C H -0.0910 0.3090 0.7735 0.159 Uiso 1 1 calc R
C30 C 0.0610(13) 0.3319(6) 0.847(3) 0.063(5) Uani 1 1 d .
C31 C 0.0758(19) 0.3437(10) 0.686(2) 0.101(8) Uani 1 1 d .
H31A H 0.0313 0.3739 0.6417 0.152 Uiso 1 1 calc R
H31B H 0.0572 0.3120 0.6191 0.152 Uiso 1 1 calc R
H31C H 0.1487 0.3530 0.6916 0.152 Uiso 1 1 calc R

loop_
_atom_site_aniso_label
_atom_site_aniso_U_11
_atom_site_aniso_U_22
_atom_site_aniso_U_33
_atom_site_aniso_U_23
_atom_site_aniso_U_13
_atom_site_aniso_U_12
Zn1 0.0194(6) 0.0228(5) 0.0207(6) 0.0000(7) 0.0042(4) -0.0012(7)
O1 0.031(5) 0.018(4) 0.030(5) -0.013(4) 0.005(4) -0.003(4)
O2 0.061(7) 0.033(5) 0.032(5) -0.007(4) 0.002(5) -0.002(4)
O3 0.020(5) 0.026(4) 0.052(6) 0.004(4) 0.017(4) 0.000(4)
O4 0.024(5) 0.025(4) 0.052(6) -0.003(4) 0.019(4) -0.006(4)
O5 0.047(7) 0.050(6) 0.079(8) -0.009(6) 0.017(6) -0.004(5)
N1 0.029(6) 0.034(6) 0.008(5) -0.003(4) 0.000(5) -0.004(5)
N2 0.026(6) 0.028(5) 0.005(4) 0.006(4) 0.001(4) 0.001(5)
C1 0.024(7) 0.031(7) 0.018(7) -0.002(5) -0.002(6) 0.011(5)
C2 0.031(7) 0.029(6) 0.019(7) -0.005(5) 0.004(6) 0.002(6)
C3 0.034(7) 0.032(6) 0.027(7) 0.001(5) 0.008(6) -0.003(5)
C4 0.031(7) 0.029(6) 0.043(8) 0.002(6) 0.004(6) -0.004(5)
C5 0.042(8) 0.025(6) 0.022(7) -0.002(5) 0.010(6) 0.002(6)
C6 0.030(8) 0.035(7) 0.029(8) -0.002(6) -0.001(6) -0.007(6)
C7 0.025(7) 0.026(6) 0.025(7) -0.004(5) 0.008(6) -0.004(5)
C8 0.037(8) 0.041(8) 0.022(7) 0.009(6) 0.002(6) -0.005(6)
C9 0.030(8) 0.033(6) 0.017(6) 0.002(5) 0.004(5) -0.001(6)
C10 0.028(8) 0.029(6) 0.026(7) -0.006(5) 0.011(6) -0.002(6)
C11 0.029(7) 0.031(6) 0.021(6) -0.006(5) 0.003(5) 0.000(5)
C12 0.025(7) 0.017(5) 0.036(7) -0.004(5) 0.010(5) -0.005(5)
C13 0.042(9) 0.027(6) 0.028(8) 0.002(6) 0.008(7) -0.006(6)
C14 0.041(9) 0.027(7) 0.037(9) -0.008(6) 0.007(7) -0.016(6)
C15 0.024(8) 0.015(6) 0.061(9) 0.007(6) 0.017(7) -0.002(5)
C16 0.025(7) 0.026(6) 0.035(7) 0.003(5) 0.021(6) 0.004(5)
C17 0.036(8) 0.040(7) 0.029(8) 0.001(6) 0.019(7) 0.007(6)
C18 0.035(8) 0.025(6) 0.034(7) -0.001(5) 0.015(6) 0.002(5)
C19 0.036(8) 0.026(6) 0.019(7) -0.002(5) 0.010(6) 0.000(6)
C20 0.027(7) 0.022(5) 0.040(7) 0.011(5) 0.009(6) 0.006(5)
C21 0.030(7) 0.035(6) 0.039(8) 0.004(5) 0.020(6) -0.005(6)
C22 0.031(7) 0.027(6) 0.022(6) 0.005(5) 0.007(6) 0.004(6)
C23 0.037(8) 0.022(6) 0.031(8) 0.000(5) 0.008(6) 0.006(6)
C24 0.027(7) 0.040(7) 0.013(6) 0.003(5) 0.001(5) 0.004(6)
C25 0.024(7) 0.021(6) 0.041(8) 0.003(5) 0.015(6) 0.004(5)
C26 0.046(9) 0.023(6) 0.028(7) 0.004(5) 0.010(6) 0.007(6)
C27 0.036(8) 0.030(6) 0.021(6) -0.004(5) 0.009(6) 0.005(6)
C28 0.039(8) 0.024(6) 0.010(6) 0.000(4) 0.007(5) 0.002(5)
C29 0.043(11) 0.053(10) 0.22(3) -0.023(15) 0.026(14) 0.009(9)
C30 0.035(9) 0.048(9) 0.116(17) -0.023(10) 0.036(11) 0.002(8)
C31 0.101(19) 0.130(19) 0.070(15) 0.019(13) 0.014(13) 0.036(15)

loop_
_atom_type_symbol
_atom_type_description
_atom_type_scat_dispersion_real
_atom_type_scat_dispersion_imag
_atom_type_scat_source
C C 0.0033 0.0016 'International Tables Vol C Tables 4.2.6.8 and 6.1.1.4'
H H 0.0000 0.0000 'International Tables Vol C Tables 4.2.6.8 and 6.1.1.4'
N N 0.0061 0.0033 'International Tables Vol C Tables 4.2.6.8 and 6.1.1.4'
O O 0.0106 0.0060 'International Tables Vol C Tables 4.2.6.8 and 6.1.1.4'
Zn Zn 0.2839 1.4301 'International Tables Vol C Tables 4.2.6.8 and 6.1.1.4'

loop_
_geom_angle_atom_site_label_1
_geom_angle_atom_site_label_2
_geom_angle_atom_site_label_3
_geom_angle
_geom_angle_site_symmetry_1
_geom_angle_site_symmetry_3
O1 Zn1 N1 130.2(3) . 4_556
O1 Zn1 O3 103.9(4) . 2_664
N1 Zn1 O3 117.9(4) 4_556 2_664
O1 Zn1 N2 99.8(4) . .
N1 Zn1 N2 94.4(4) 4_556 .
O3 Zn1 N2 105.2(4) 2_664 .
O1 Zn1 O4 91.6(3) . 2_664
N1 Zn1 O4 86.5(4) 4_556 2_664
O3 Zn1 O4 60.8(3) 2_664 2_664
N2 Zn1 O4 164.1(3) . 2_664
O1 Zn1 C15 96.4(4) . 2_664
N1 Zn1 C15 105.7(5) 4_556 2_664
O3 Zn1 C15 30.7(3) 2_664 2_664
N2 Zn1 C15 135.9(4) . 2_664
O4 Zn1 C15 30.3(3) 2_664 2_664
C1 O1 Zn1 116.3(8) . .
C15 O3 Zn1 93.8(7) . 2_465
C15 O4 Zn1 82.8(7) . 2_465
C12 N1 C13 117.8(11) . .
C12 N1 Zn1 122.6(8) . 4_453
C13 N1 Zn1 119.4(9) . 4_453
C26 N2 C27 119.6(11) . .
C26 N2 Zn1 115.2(8) . .
C27 N2 Zn1 125.0(9) . .
O1 C1 O2 123.7(12) . .
O1 C1 C2 117.5(11) . .
O2 C1 C2 118.6(11) . .
C7 C2 C3 121.2(12) . .
C7 C2 C1 118.0(12) . .
C3 C2 C1 120.7(11) . .
C2 C3 C4 120.0(11) . .
C2 C3 H3 120.0 . .
C4 C3 H3 120.0 . .
C3 C4 C5 120.1(11) . .
C3 C4 H4 119.9 . .
C5 C4 H4 119.9 . .
C6 C5 C4 118.9(12) . .
C6 C5 C8 117.8(11) . .
C4 C5 C8 123.2(11) . .
C5 C6 C7 120.1(12) . .
C5 C6 H6 120.0 . .
C7 C6 H6 120.0 . .
C2 C7 C6 119.6(12) . .
C2 C7 H7 120.2 . .
C6 C7 H7 120.2 . .
C9 C8 C5 126.4(12) . .
C9 C8 H8 116.8 . .
C5 C8 H8 116.8 . .
C8 C9 C10 126.5(11) . .
C8 C9 H9 116.7 . .
C10 C9 H9 116.7 . .
C11 C10 C14 117.4(12) . .
C11 C10 C9 119.2(11) . .
C14 C10 C9 123.4(11) . .
C10 C11 C12 117.8(11) . .
C10 C11 H11 121.1 . .
C12 C11 H11 121.1 . .
N1 C12 C11 124.3(10) . .
N1 C12 H12 117.8 . .
C11 C12 H12 117.8 . .
C14 C13 N1 121.8(12) . .
C14 C13 H13 119.1 . .
N1 C13 H13 119.1 . .
C13 C14 C10 120.7(12) . .
C13 C14 H14 119.6 . .
C10 C14 H14 119.6 . .
O4 C15 O3 121.7(11) . .
O4 C15 C16 117.2(11) . .
O3 C15 C16 120.8(11) . .
O4 C15 Zn1 66.8(6) . 2_465
O3 C15 Zn1 55.5(6) . 2_465
C16 C15 Zn1 175.6(10) . 2_465
C17 C16 C21 118.6(11) . .
C17 C16 C15 121.4(11) . .
C21 C16 C15 120.0(11) . .
C16 C17 C18 120.0(12) . .
C16 C17 H17 120.0 . .
C18 C17 H17 120.0 . .
C19 C18 C17 120.8(11) . .
C19 C18 H18 119.6 . .
C17 C18 H18 119.6 . .
C18 C19 C20 117.7(11) . .
C18 C19 C22 118.7(11) . .
C20 C19 C22 123.6(12) . .
C21 C20 C19 123.0(11) . .
C21 C20 H20 118.5 . .
C19 C20 H20 118.5 . .
C20 C21 C16 119.8(11) . .
C20 C21 H21 120.1 . .
C16 C21 H21 120.1 . .
C23 C22 C19 125.8(12) . .
C23 C22 H22 117.1 . .
C19 C22 H22 117.1 . .
C22 C23 C24 126.3(11) . .
C22 C23 H23 116.9 . .
C24 C23 H23 116.9 . .
C28 C24 C25 117.9(11) . .
C28 C24 C23 120.8(11) . .
C25 C24 C23 121.3(12) . .
C26 C25 C24 116.3(12) . .
C26 C25 H25 121.9 . .
C24 C25 H25 121.9 . .
N2 C26 C25 125.3(12) . .
N2 C26 H26 117.4 . .
C25 C26 H26 117.4 . .
N2 C27 C28 117.8(11) . .
N2 C27 H27 121.1 . .
C28 C27 H27 121.1 . .
C24 C28 C27 123.0(11) . .
C24 C28 H28 118.5 . .
C27 C28 H28 118.5 . .
C30 C29 H29A 109.5 . .
C30 C29 H29B 109.5 . .
H29A C29 H29B 109.5 . .
C30 C29 H29C 109.5 . .
H29A C29 H29C 109.5 . .
H29B C29 H29C 109.5 . .
O5 C30 C31 118.4(17) . .
O5 C30 C29 121.2(19) . .
C31 C30 C29 120(2) . .
C30 C31 H31A 109.5 . .
C30 C31 H31B 109.5 . .
H31A C31 H31B 109.5 . .
C30 C31 H31C 109.5 . .
H31A C31 H31C 109.5 . .
H31B C31 H31C 109.5 . .

loop_
_geom_bond_atom_site_label_1
_geom_bond_atom_site_label_2
_geom_bond_distance
_geom_bond_site_symmetry_2
Zn1 O1 1.967(8) .
Zn1 N1 2.020(10) 4_556
Zn1 O3 2.052(8) 2_664
Zn1 N2 2.109(10) .
Zn1 O4 2.302(8) 2_664
Zn1 C15 2.485(13) 2_664
O1 C1 1.265(15) .
O2 C1 1.277(15) .
O3 C15 1.271(14) .
O3 Zn1 2.052(8) 2_465
O4 C15 1.265(14) .
O4 Zn1 2.302(8) 2_465
O5 C30 1.22(2) .
N1 C12 1.301(14) .
N1 C13 1.368(16) .
N1 Zn1 2.020(10) 4_453
N2 C26 1.310(16) .
N2 C27 1.340(14) .
C1 C2 1.499(17) .
C2 C7 1.350(17) .
C2 C3 1.370(17) .
C3 C4 1.392(17) .
C3 H3 0.9500 .
C4 C5 1.394(16) .
C4 H4 0.9500 .
C5 C6 1.380(17) .
C5 C8 1.433(16) .
C6 C7 1.420(18) .
C6 H6 0.9500 .
C7 H7 0.9500 .
C8 C9 1.349(18) .
C8 H8 0.9500 .
C9 C10 1.463(18) .
C9 H9 0.9500 .
C10 C11 1.382(17) .
C10 C14 1.409(18) .
C11 C12 1.425(15) .
C11 H11 0.9500 .
C12 H12 0.9500 .
C13 C14 1.364(18) .
C13 H13 0.9500 .
C14 H14 0.9500 .
C15 C16 1.486(16) .
C15 Zn1 2.485(13) 2_465
C16 C17 1.397(17) .
C16 C21 1.404(16) .
C17 C18 1.400(16) .
C17 H17 0.9500 .
C18 C19 1.380(17) .
C18 H18 0.9500 .
C19 C20 1.393(15) .
C19 C22 1.467(17) .
C20 C21 1.350(16) .
C20 H20 0.9500 .
C21 H21 0.9500 .
C22 C23 1.329(17) .
C22 H22 0.9500 .
C23 C24 1.481(17) .
C23 H23 0.9500 .
C24 C28 1.358(16) .
C24 C25 1.392(16) .
C25 C26 1.381(17) .
C25 H25 0.9500 .
C26 H26 0.9500 .
C27 C28 1.395(16) .
C27 H27 0.9500 .
C28 H28 0.9500 .
C29 C30 1.50(2) .
C29 H29A 0.9800 .
C29 H29B 0.9800 .
C29 H29C 0.9800 .
C30 C31 1.48(3) .
C31 H31A 0.9800 .
C31 H31B 0.9800 .
C31 H31C 0.9800 .

loop_
_geom_torsion_atom_site_label_1
_geom_torsion_atom_site_label_2
_geom_torsion_atom_site_label_3
_geom_torsion_atom_site_label_4
_geom_torsion
_geom_torsion_site_symmetry_1
N1 Zn1 O1 C1 11.2(11) 4_556
O3 Zn1 O1 C1 158.2(8) 2_664
N2 Zn1 O1 C1 -93.2(9) .
O4 Zn1 O1 C1 97.9(9) 2_664
C15 Zn1 O1 C1 128.0(9) 2_664
O1 Zn1 N2 C26 50.9(9) .
N1 Zn1 N2 C26 -81.1(9) 4_556
O3 Zn1 N2 C26 158.4(8) 2_664
O4 Zn1 N2 C26 -174.1(10) 2_664
C15 Zn1 N2 C26 160.8(8) 2_664
O1 Zn1 N2 C27 -134.0(9) .
N1 Zn1 N2 C27 94.0(9) 4_556
O3 Zn1 N2 C27 -26.5(10) 2_664
O4 Zn1 N2 C27 1.0(18) 2_664
C15 Zn1 N2 C27 -24.1(13) 2_664
Zn1 O1 C1 O2 4.8(16) .
Zn1 O1 C1 C2 -179.7(8) .
O1 C1 C2 C7 1.7(17) .
O2 C1 C2 C7 177.5(12) .
O1 C1 C2 C3 179.1(12) .
O2 C1 C2 C3 -5.1(18) .
C7 C2 C3 C4 -3.7(19) .
C1 C2 C3 C4 179.0(11) .
C2 C3 C4 C5 5.0(19) .
C3 C4 C5 C6 -4.0(19) .
C3 C4 C5 C8 178.4(12) .
C4 C5 C6 C7 1.8(19) .
C8 C5 C6 C7 179.6(11) .
C3 C2 C7 C6 1.5(19) .
C1 C2 C7 C6 178.9(11) .
C5 C6 C7 C2 -0.6(19) .
C6 C5 C8 C9 -169.8(13) .
C4 C5 C8 C9 8(2) .
C5 C8 C9 C10 -177.2(12) .
C8 C9 C10 C11 169.9(13) .
C8 C9 C10 C14 -9(2) .
C14 C10 C11 C12 -0.8(18) .
C9 C10 C11 C12 -179.3(11) .
C13 N1 C12 C11 -1.1(18) .
Zn1 N1 C12 C11 174.3(9) 4_453
C10 C11 C12 N1 0.1(18) .
C12 N1 C13 C14 3(2) .
Zn1 N1 C13 C14 -172.8(10) 4_453
N1 C13 C14 C10 -3(2) .
C11 C10 C14 C13 2(2) .
C9 C10 C14 C13 -179.2(12) .
Zn1 O4 C15 O3 -8.4(14) 2_465
Zn1 O4 C15 C16 178.1(12) 2_465
Zn1 O3 C15 O4 9.4(15) 2_465
Zn1 O3 C15 C16 -177.3(12) 2_465
O4 C15 C16 C17 175.8(13) .
O3 C15 C16 C17 2(2) .
Zn1 C15 C16 C17 -28(13) 2_465
O4 C15 C16 C21 -7(2) .
O3 C15 C16 C21 179.8(13) .
Zn1 C15 C16 C21 150(12) 2_465
C21 C16 C17 C18 0.9(19) .
C15 C16 C17 C18 178.5(13) .
C16 C17 C18 C19 0(2) .
C17 C18 C19 C20 -0.9(19) .
C17 C18 C19 C22 -179.4(12) .
C18 C19 C20 C21 0.8(19) .
C22 C19 C20 C21 179.2(12) .
C19 C20 C21 C16 0(2) .
C17 C16 C21 C20 -1(2) .
C15 C16 C21 C20 -178.6(12) .
C18 C19 C22 C23 -179.9(12) .
C20 C19 C22 C23 2(2) .
C19 C22 C23 C24 178.0(11) .
C22 C23 C24 C28 -168.5(12) .
C22 C23 C24 C25 9(2) .
C28 C24 C25 C26 -1.1(17) .
C23 C24 C25 C26 -178.9(11) .
C27 N2 C26 C25 -1.4(19) .
Zn1 N2 C26 C25 174.0(10) .
C24 C25 C26 N2 2.7(19) .
C26 N2 C27 C28 -1.5(16) .
Zn1 N2 C27 C28 -176.4(8) .
C25 C24 C28 C27 -1.7(17) .
C23 C24 C28 C27 176.1(11) .
N2 C27 C28 C24 3.1(17) .
